data_7202323
loop_
_publ_author_name
'Du, Miao'
'Zhang, Zhi-Hui'
'Wang, Xiu-Guang'
'Tang, Liang-Fu'
'Zhao, Xiao-Jun'

_publ_section_title
;
 Structural modulation of polythreading and interpenetrating
 coordination networks with an elongated dipyridyl building block and
 various anionic co-ligands
;
_journal_issue 12
_journal_name_full CrystEngComm
_journal_page_first 1855
_journal_paper_doi 10.1039/b810121c
_journal_volume 10
_journal_year 2008
_chemical_formula_sum 'C48 H44 Ag3 N21'
_chemical_formula_weight 1238.65
_chemical_name_systematic
;
?
;
_space_group_IT_number 1
_symmetry_cell_setting triclinic
_symmetry_space_group_name_Hall 'P 1'
_symmetry_space_group_name_H-M 'P 1'
_atom_sites_solution_hydrogens geom
_atom_sites_solution_primary direct
_atom_sites_solution_secondary difmap
_audit_creation_method SHELXL-97
_cell_angle_alpha 89.2990(10)
_cell_angle_beta 77.7050(10)
_cell_angle_gamma 82.6040(10)
_cell_formula_units_Z 1
_cell_length_a 10.2047(9)
_cell_length_b 11.3457(9)
_cell_length_c 11.5102(10)
_cell_measurement_reflns_used 2279
_cell_measurement_temperature 294(2)
_cell_measurement_theta_max 23.13
_cell_measurement_theta_min 2.44
_cell_volume 1291.09(19)
_computing_cell_refinement 'Bruker APEX II'
_computing_data_collection 'Bruker APEX II'
_computing_data_reduction 'Bruker SAINT'
_computing_molecular_graphics 'Bruker SHELXTL'
_computing_publication_material 'Bruker SHELXTL'
_computing_structure_refinement 'SHELXL-97 (Sheldrick, 1997)'
_computing_structure_solution 'SHELXS-97 (Sheldrick, 1990)'
_diffrn_ambient_temperature 294(2)
_diffrn_measured_fraction_theta_full 0.988
_diffrn_measured_fraction_theta_max 0.988
_diffrn_measurement_device_type 'Apex II CCD area detector'
_diffrn_measurement_method 'phi and omega scans'
_diffrn_radiation_monochromator graphite
_diffrn_radiation_source 'fine-focus sealed tube'
_diffrn_radiation_type MoK\a
_diffrn_radiation_wavelength 0.71073
_diffrn_reflns_av_R_equivalents 0.0163
_diffrn_reflns_av_sigmaI/netI 0.0393
_diffrn_reflns_limit_h_max 11
_diffrn_reflns_limit_h_min -12
_diffrn_reflns_limit_k_max 10
_diffrn_reflns_limit_k_min -13
_diffrn_reflns_limit_l_max 13
_diffrn_reflns_limit_l_min -13
_diffrn_reflns_number 7066
_diffrn_reflns_theta_full 25.03
_diffrn_reflns_theta_max 25.03
_diffrn_reflns_theta_min 1.81
_exptl_absorpt_coefficient_mu 1.183
_exptl_absorpt_correction_T_max 0.7895
_exptl_absorpt_correction_T_min 0.6343
_exptl_absorpt_correction_type multi-scan
_exptl_absorpt_process_details SADABS
_exptl_crystal_colour COLORLESS
_exptl_crystal_density_diffrn 1.593
_exptl_crystal_density_meas ?
_exptl_crystal_density_method 'not measured'
_exptl_crystal_description BLOCK
_exptl_crystal_F_000 620
_exptl_crystal_size_max 0.28
_exptl_crystal_size_mid 0.16
_exptl_crystal_size_min 0.12
_refine_diff_density_max 1.900
_refine_diff_density_min -0.884
_refine_diff_density_rms 0.111
_refine_ls_abs_structure_details 'Flack H D (1983), Acta Cryst. A39, 876-881'
_refine_ls_abs_structure_Flack 0.01(2)
_refine_ls_extinction_method none
_refine_ls_goodness_of_fit_ref 1.051
_refine_ls_hydrogen_treatment constr
_refine_ls_matrix_type full
_refine_ls_number_parameters 658
_refine_ls_number_reflns 5834
_refine_ls_number_restraints 33
_refine_ls_restrained_S_all 1.051
_refine_ls_R_factor_all 0.0727
_refine_ls_R_factor_gt 0.0575
_refine_ls_shift/su_max 0.001
_refine_ls_shift/su_mean 0.000
_refine_ls_structure_factor_coef Fsqd
_refine_ls_weighting_details 'calc w=1/[\s^2^(Fo^2^)+(0.0929P)^2^+2.3930P] where P=(Fo^2^+2Fc^2^)/3'
_refine_ls_weighting_scheme calc
_refine_ls_wR_factor_gt 0.1500
_refine_ls_wR_factor_ref 0.1643
_reflns_number_gt 4659
_reflns_number_total 5834
_reflns_threshold_expression >2sigma(I)
_cod_data_source_file b810121c.txt
_cod_data_source_block 1.Ag
_cod_depositor_comments
;
The following automatic conversions were performed:
'_symmetry_cell_setting' value 'Triclinic' changed to 'triclinic'
according to '/home/saulius/struct/CIF-dictionaries/cif_core.dic'
dictionary named 'cif_core.dic' version 2.4.1 from
2010-06-29.

'_exptl_absorpt_correction_type' value 'MULTI-SCAN' changed
to 'multi-scan' according to
'/home/saulius/struct/CIF-dictionaries/cif_core.dic' dictionary named
'cif_core.dic' version 2.4.1 from 2010-06-29.

Automatic conversion script
Id: cif_fix_enum 1527 2010-12-29 10:47:43Z saulius 

The following automatic conversions were performed:

'_exptl_crystal_density_meas' value 'NONE' was changed to '?' - the
value is perceived as not measured.

Automatic conversion script
Id: cif_fix_values 3008 2015-01-20 13:52:24Z robertas 
;
_cod_original_sg_symbol_H-M P1
_cod_database_code 7202323

loop_
_symmetry_equiv_pos_as_xyz
'x, y, z'

loop_
_atom_site_label
_atom_site_type_symbol
_atom_site_fract_x
_atom_site_fract_y
_atom_site_fract_z
_atom_site_U_iso_or_equiv
_atom_site_adp_type
_atom_site_occupancy
_atom_site_symmetry_multiplicity
_atom_site_calc_flag
_atom_site_refinement_flags
_atom_site_disorder_assembly
_atom_site_disorder_group
Ag1 Ag 0.77842(9) 0.63518(8) 0.20104(7) 0.0605(3) Uani 1 1 d . . .
Ag2 Ag 1.34678(11) 1.37948(11) -0.11460(9) 0.0805(4) Uani 1 1 d . . .
Ag3 Ag 0.27444(12) -0.16639(11) 0.46750(10) 0.0891(5) Uani 1 1 d . . .
N1 N 0.3723(14) 0.0073(11) 0.3932(11) 0.078(4) Uani 1 1 d . . .
N2 N 0.7499(9) 0.4164(8) 0.2084(8) 0.047(2) Uani 1 1 d . . .
N3 N 0.7528(9) 0.3641(8) 0.0999(7) 0.047(2) Uani 1 1 d . . .
N4 N 0.7418(10) 0.5153(9) -0.0470(8) 0.044(2) Uani 1 1 d . . .
N5 N 0.7013(11) 0.6160(9) 0.0240(9) 0.052(3) Uani 1 1 d . . .
N6 N 0.3673(12) 0.7626(11) -0.3854(10) 0.066(3) Uani 1 1 d . . .
N7 N 1.2241(13) 1.2312(10) -0.0147(11) 0.074(3) Uani 1 1 d . . .
N8 N 0.8229(8) 0.8991(7) 0.2968(8) 0.044(2) Uani 1 1 d . . .
N9 N 0.8221(9) 0.8462(8) 0.1924(8) 0.050(2) Uani 1 1 d . . .
N10 N 0.8395(9) 0.7469(8) 0.4432(8) 0.043(2) Uani 1 1 d . . .
N11 N 0.8677(10) 0.6470(9) 0.3739(8) 0.046(2) Uani 1 1 d . . .
N12 N 1.2277(12) 0.4767(10) 0.7562(9) 0.062(3) Uani 1 1 d . . .
N13 N 0.1663(12) -0.1854(11) 0.3304(10) 0.061(3) Uani 1 1 d . . .
N14 N 0.1805(11) -0.2661(10) 0.1297(9) 0.055(3) Uani 1 1 d . . .
N15 N 0.0524(11) -0.4248(10) 0.0850(9) 0.063(3) Uani 1 1 d . . .
N16 N 1.4152(11) 1.4409(11) 0.0369(11) 0.064(3) Uani 1 1 d . . .
N17 N 1.3902(11) 1.5180(11) 0.2392(10) 0.062(3) Uani 1 1 d . . .
N18 N 1.5034(11) 1.6785(10) 0.3019(9) 0.064(3) Uani 1 1 d . . .
N19 N 1.4625(19) 1.2342(17) -0.2737(17) 0.120(5) Uani 1 1 d U . .
N20 N 1.669(2) 1.114(2) -0.337(2) 0.141(7) Uani 1 1 d U . .
N21 N 1.889(3) 1.120(2) -0.274(3) 0.185(10) Uani 1 1 d U . .
C1 C 0.5501(16) 0.1304(13) 0.4004(14) 0.079(4) Uani 1 1 d . . .
H1 H 0.6132 0.1520 0.4410 0.095 Uiso 1 1 calc R . .
C2 C 0.4582(18) 0.0486(15) 0.4479(16) 0.093(5) Uani 1 1 d . . .
H2 H 0.4590 0.0220 0.5245 0.111 Uiso 1 1 calc R . .
C3 C 0.371(2) 0.0458(18) 0.2883(15) 0.106(6) Uani 1 1 d . . .
H3 H 0.3132 0.0162 0.2467 0.128 Uiso 1 1 calc R . .
C4 C 0.4510(19) 0.1295(16) 0.2330(15) 0.091(5) Uani 1 1 d . . .
H4 H 0.4441 0.1537 0.1568 0.109 Uiso 1 1 calc R . .
C5 C 0.5392(11) 0.1770(10) 0.2869(10) 0.047(3) Uani 1 1 d . . .
C6 C 0.6275(12) 0.2608(10) 0.2328(10) 0.049(3) Uani 1 1 d . . .
C7 C 0.6817(10) 0.2693(9) 0.1123(9) 0.042(2) Uani 1 1 d . . .
C8 C 0.6738(17) 0.1943(13) 0.0108(11) 0.072(4) Uani 1 1 d . . .
H8A H 0.5905 0.2188 -0.0141 0.108 Uiso 1 1 calc R . .
H8B H 0.6770 0.1127 0.0344 0.108 Uiso 1 1 calc R . .
H8C H 0.7486 0.2026 -0.0539 0.108 Uiso 1 1 calc R . .
C9 C 0.6735(11) 0.3539(9) 0.2884(10) 0.041(2) Uani 1 1 d . . .
C10 C 0.6432(15) 0.3918(12) 0.4139(11) 0.061(3) Uani 1 1 d . . .
H10A H 0.6839 0.4622 0.4216 0.091 Uiso 1 1 calc R . .
H10B H 0.6788 0.3296 0.4603 0.091 Uiso 1 1 calc R . .
H10C H 0.5470 0.4083 0.4419 0.091 Uiso 1 1 calc R . .
C11 C 0.8312(12) 0.4196(10) -0.0060(10) 0.050(3) Uani 1 1 d . . .
H11A H 0.9072 0.4514 0.0148 0.060 Uiso 1 1 calc R . .
H11B H 0.8661 0.3604 -0.0688 0.060 Uiso 1 1 calc R . .
C12 C 0.6859(12) 0.5218(12) -0.1450(10) 0.049(3) Uani 1 1 d . . .
C13 C 0.7118(16) 0.4244(13) -0.2318(12) 0.070(4) Uani 1 1 d . . .
H13A H 0.7658 0.4480 -0.3051 0.105 Uiso 1 1 calc R . .
H13B H 0.6274 0.4051 -0.2456 0.105 Uiso 1 1 calc R . .
H13C H 0.7592 0.3561 -0.2019 0.105 Uiso 1 1 calc R . .
C14 C 0.6048(11) 0.6323(10) -0.1354(10) 0.047(3) Uani 1 1 d . . .
C15 C 0.6197(11) 0.6861(10) -0.0304(9) 0.044(2) Uani 1 1 d . . .
C16 C 0.5558(15) 0.8022(11) 0.0204(12) 0.061(3) Uani 1 1 d . . .
H16A H 0.4618 0.7984 0.0538 0.091 Uiso 1 1 calc R . .
H16B H 0.5639 0.8607 -0.0408 0.091 Uiso 1 1 calc R . .
H16C H 0.5996 0.8237 0.0816 0.091 Uiso 1 1 calc R . .
C17 C 0.5223(12) 0.6779(10) -0.2201(10) 0.046(3) Uani 1 1 d . . .
C18 C 0.3951(14) 0.7371(12) -0.1819(12) 0.063(3) Uani 1 1 d . . .
H18 H 0.3581 0.7487 -0.1011 0.076 Uiso 1 1 calc R . .
C19 C 0.3204(14) 0.7805(12) -0.2682(11) 0.063(3) Uani 1 1 d . . .
H19 H 0.2352 0.8232 -0.2422 0.076 Uiso 1 1 calc R . .
C20 C 0.4934(15) 0.7048(13) -0.4197(11) 0.064(4) Uani 1 1 d . . .
H20 H 0.5294 0.6931 -0.5007 0.077 Uiso 1 1 calc R . .
C21 C 0.5715(14) 0.6622(12) -0.3411(11) 0.058(3) Uani 1 1 d . . .
H21 H 0.6579 0.6225 -0.3694 0.069 Uiso 1 1 calc R . .
C22 C 1.0312(14) 1.1943(10) 0.1325(11) 0.060(3) Uani 1 1 d . . .
H22 H 0.9605 1.2257 0.1935 0.072 Uiso 1 1 calc R . .
C23 C 1.1199(15) 1.2643(12) 0.0736(13) 0.071(4) Uani 1 1 d . . .
H23 H 1.1065 1.3438 0.0975 0.086 Uiso 1 1 calc R . .
C24 C 1.2441(18) 1.1131(13) -0.0409(15) 0.080(5) Uani 1 1 d . . .
H24 H 1.3200 1.0832 -0.0977 0.097 Uiso 1 1 calc R . .
C25 C 1.1553(16) 1.0333(12) 0.0142(14) 0.076(4) Uani 1 1 d . . .
H25 H 1.1700 0.9534 -0.0079 0.091 Uiso 1 1 calc R . .
C26 C 1.0462(11) 1.0775(9) 0.1016(9) 0.045(3) Uani 1 1 d . . .
C27 C 0.9503(10) 0.9962(9) 0.1628(10) 0.039(2) Uani 1 1 d . . .
C28 C 0.9023(13) 0.9055(12) 0.1091(11) 0.049(3) Uani 1 1 d . . .
C29 C 0.9168(16) 0.8727(12) -0.0185(11) 0.066(3) Uani 1 1 d . . .
H29A H 0.9558 0.7911 -0.0317 0.099 Uiso 1 1 calc R . .
H29B H 0.9744 0.9227 -0.0675 0.099 Uiso 1 1 calc R . .
H29C H 0.8294 0.8832 -0.0385 0.099 Uiso 1 1 calc R . .
C30 C 0.9011(11) 0.9876(9) 0.2829(10) 0.045(2) Uani 1 1 d . . .
C31 C 0.9296(15) 1.0537(13) 0.3844(12) 0.073(4) Uani 1 1 d . . .
H31A H 0.9747 0.9992 0.4321 0.109 Uiso 1 1 calc R . .
H31B H 0.8460 1.0910 0.4321 0.109 Uiso 1 1 calc R . .
H31C H 0.9863 1.1132 0.3541 0.109 Uiso 1 1 calc R . .
C32 C 0.7601(11) 0.8474(10) 0.4041(10) 0.050(3) Uani 1 1 d . . .
H32A H 0.6758 0.8228 0.3933 0.060 Uiso 1 1 calc R . .
H32B H 0.7379 0.9079 0.4665 0.060 Uiso 1 1 calc R . .
C33 C 0.9538(11) 0.5754(9) 0.4220(10) 0.046(3) Uani 1 1 d . . .
C34 C 1.0071(16) 0.4532(12) 0.3689(13) 0.069(4) Uani 1 1 d . . .
H34A H 0.9496 0.4315 0.3188 0.103 Uiso 1 1 calc R . .
H34B H 1.0085 0.3967 0.4315 0.103 Uiso 1 1 calc R . .
H34C H 1.0971 0.4537 0.3225 0.103 Uiso 1 1 calc R . .
C35 C 0.9781(11) 0.6273(11) 0.5243(9) 0.047(3) Uani 1 1 d . . .
C36 C 0.9026(14) 0.7367(11) 0.5343(11) 0.054(3) Uani 1 1 d . . .
C37 C 0.8892(19) 0.8346(13) 0.6247(13) 0.085(5) Uani 1 1 d . . .
H37A H 0.9125 0.9062 0.5848 0.128 Uiso 1 1 calc R . .
H37B H 0.9488 0.8121 0.6777 0.128 Uiso 1 1 calc R . .
H37C H 0.7976 0.8479 0.6694 0.128 Uiso 1 1 calc R . .
C38 C 1.0650(12) 0.5750(11) 0.6052(10) 0.050(3) Uani 1 1 d . . .
C39 C 1.1943(11) 0.5141(13) 0.5598(10) 0.057(3) Uani 1 1 d . . .
H39 H 1.2294 0.5057 0.4784 0.068 Uiso 1 1 calc R . .
C40 C 1.2651(13) 0.4685(14) 0.6396(12) 0.071(4) Uani 1 1 d . . .
H40 H 1.3498 0.4266 0.6090 0.085 Uiso 1 1 calc R . .
C41 C 1.1112(16) 0.5372(14) 0.7948(11) 0.070(4) Uani 1 1 d . . .
H41 H 1.0829 0.5467 0.8769 0.083 Uiso 1 1 calc R . .
C42 C 1.0243(14) 0.5890(12) 0.7272(10) 0.056(3) Uani 1 1 d . . .
H42 H 0.9415 0.6317 0.7620 0.067 Uiso 1 1 calc R . .
C43 C 0.1709(11) -0.2272(10) 0.2429(12) 0.048(3) Uani 1 1 d . . .
C44 C 0.1101(13) -0.3523(12) 0.1111(10) 0.051(3) Uani 1 1 d . . .
C45 C 1.4087(11) 1.4804(11) 0.1325(12) 0.047(3) Uani 1 1 d . . .
C46 C 1.4536(13) 1.6030(12) 0.2687(10) 0.052(3) Uani 1 1 d . . .
C47 C 1.561(2) 1.1806(17) -0.2951(17) 0.093(5) Uani 1 1 d U . .
C48 C 1.775(3) 1.127(2) -0.312(2) 0.126(7) Uani 1 1 d U . .

loop_
_atom_site_aniso_label
_atom_site_aniso_U_11
_atom_site_aniso_U_22
_atom_site_aniso_U_33
_atom_site_aniso_U_23
_atom_site_aniso_U_13
_atom_site_aniso_U_12
Ag1 0.0801(7) 0.0609(6) 0.0559(6) 0.0046(4) -0.0383(5) -0.0270(5)
Ag2 0.0935(8) 0.1053(9) 0.0620(6) 0.0289(6) -0.0388(6) -0.0501(7)
Ag3 0.1063(9) 0.1150(10) 0.0754(8) 0.0417(7) -0.0598(7) -0.0601(8)
N1 0.110(9) 0.084(8) 0.063(7) 0.031(6) -0.043(7) -0.061(7)
N2 0.058(5) 0.045(5) 0.042(5) -0.003(4) -0.015(4) -0.011(4)
N3 0.065(6) 0.043(5) 0.033(4) 0.000(4) -0.013(4) -0.007(4)
N4 0.056(6) 0.046(6) 0.031(5) -0.003(4) -0.010(4) -0.007(4)
N5 0.060(6) 0.052(6) 0.047(6) 0.001(5) -0.017(5) -0.009(5)
N6 0.080(8) 0.080(7) 0.055(6) 0.023(5) -0.035(6) -0.038(6)
N7 0.099(9) 0.052(6) 0.069(8) -0.008(5) 0.003(7) -0.032(6)
N8 0.045(5) 0.036(5) 0.052(5) -0.006(4) -0.011(4) -0.010(4)
N9 0.060(6) 0.040(5) 0.054(6) 0.014(4) -0.019(5) -0.016(4)
N10 0.053(5) 0.039(5) 0.039(5) -0.008(4) -0.007(4) -0.012(4)
N11 0.058(6) 0.048(6) 0.039(5) 0.001(4) -0.023(4) -0.014(5)
N12 0.073(7) 0.083(8) 0.035(5) 0.016(5) -0.022(5) -0.014(6)
N13 0.075(7) 0.073(7) 0.042(6) 0.000(5) -0.022(5) -0.014(6)
N14 0.059(6) 0.059(6) 0.050(6) 0.002(5) -0.015(5) -0.010(5)
N15 0.082(7) 0.060(6) 0.056(6) -0.008(5) -0.025(5) -0.021(6)
N16 0.058(6) 0.083(8) 0.065(8) -0.007(6) -0.033(5) -0.024(6)
N17 0.055(6) 0.072(7) 0.060(7) 0.012(6) -0.011(5) -0.016(5)
N18 0.067(6) 0.073(7) 0.049(6) -0.015(5) -0.009(5) -0.003(6)
N19 0.119(7) 0.119(7) 0.120(7) 0.001(5) -0.023(5) -0.013(5)
N20 0.142(8) 0.144(8) 0.138(8) -0.009(5) -0.037(5) -0.012(5)
N21 0.187(10) 0.184(11) 0.182(11) -0.007(5) -0.038(5) -0.021(5)
C1 0.091(10) 0.084(10) 0.078(9) 0.025(7) -0.036(8) -0.038(8)
C2 0.118(13) 0.088(11) 0.095(12) 0.039(9) -0.053(10) -0.052(9)
C3 0.148(16) 0.138(15) 0.072(10) 0.033(10) -0.062(10) -0.101(13)
C4 0.117(13) 0.107(12) 0.073(10) 0.035(9) -0.054(9) -0.052(10)
C5 0.051(6) 0.046(6) 0.048(6) 0.003(5) -0.013(5) -0.020(5)
C6 0.054(6) 0.043(6) 0.051(7) -0.003(5) -0.014(5) -0.005(5)
C7 0.047(6) 0.036(6) 0.044(6) -0.002(4) -0.015(5) 0.000(5)
C8 0.108(11) 0.066(8) 0.044(7) -0.010(6) -0.014(7) -0.019(8)
C9 0.042(6) 0.032(6) 0.049(6) -0.007(5) -0.014(5) -0.003(5)
C10 0.083(9) 0.051(7) 0.048(7) 0.000(6) -0.005(6) -0.022(7)
C11 0.059(6) 0.049(6) 0.041(6) 0.001(5) -0.006(5) -0.008(5)
C12 0.052(6) 0.067(8) 0.036(6) 0.005(5) -0.014(5) -0.027(6)
C13 0.095(10) 0.065(9) 0.051(8) -0.012(7) -0.015(7) -0.009(8)
C14 0.053(6) 0.049(7) 0.044(6) 0.008(5) -0.015(5) -0.020(5)
C15 0.052(6) 0.051(6) 0.035(5) 0.001(5) -0.018(5) -0.014(5)
C16 0.082(9) 0.051(7) 0.058(8) 0.000(6) -0.034(7) -0.006(7)
C17 0.059(7) 0.053(7) 0.038(6) 0.005(5) -0.025(5) -0.023(6)
C18 0.074(9) 0.065(8) 0.049(7) -0.001(6) -0.009(6) -0.012(7)
C19 0.069(8) 0.082(9) 0.046(7) 0.015(6) -0.029(6) -0.012(7)
C20 0.086(10) 0.083(9) 0.035(6) 0.017(6) -0.022(6) -0.039(8)
C21 0.061(7) 0.071(8) 0.044(7) 0.013(6) -0.010(6) -0.022(6)
C22 0.080(8) 0.047(7) 0.058(7) 0.002(5) -0.025(6) -0.011(6)
C23 0.094(10) 0.046(7) 0.079(9) 0.003(6) -0.017(8) -0.028(7)
C24 0.099(12) 0.053(9) 0.084(11) -0.007(7) 0.002(9) -0.022(8)
C25 0.099(11) 0.051(8) 0.081(10) -0.001(7) -0.013(8) -0.032(7)
C26 0.055(6) 0.038(6) 0.040(6) -0.003(4) -0.006(5) 0.000(5)
C27 0.039(5) 0.033(5) 0.046(6) 0.002(4) -0.014(4) -0.007(4)
C28 0.051(7) 0.054(8) 0.043(6) -0.001(6) -0.016(5) 0.003(6)
C29 0.095(10) 0.067(8) 0.045(7) 0.006(6) -0.031(7) -0.016(7)
C30 0.054(6) 0.037(6) 0.047(6) 0.002(5) -0.018(5) -0.006(5)
C31 0.100(11) 0.073(9) 0.051(7) -0.015(6) -0.009(7) -0.044(8)
C32 0.043(6) 0.055(7) 0.051(7) 0.000(5) -0.006(5) -0.008(5)
C33 0.051(6) 0.039(6) 0.049(6) 0.002(5) -0.012(5) -0.012(5)
C34 0.093(10) 0.063(9) 0.054(8) -0.019(7) -0.031(7) 0.001(8)
C35 0.048(6) 0.061(7) 0.039(6) 0.011(5) -0.018(5) -0.021(5)
C36 0.073(8) 0.043(7) 0.043(7) -0.010(5) -0.002(6) -0.011(6)
C37 0.144(14) 0.064(9) 0.055(8) -0.027(7) -0.042(9) 0.001(9)
C38 0.058(7) 0.062(7) 0.035(6) 0.003(5) -0.007(5) -0.030(6)
C39 0.041(6) 0.103(10) 0.030(6) 0.008(6) -0.013(5) -0.013(6)
C40 0.055(7) 0.105(11) 0.054(8) 0.012(7) -0.014(6) -0.010(7)
C41 0.085(10) 0.095(10) 0.033(6) 0.005(6) -0.013(7) -0.029(8)
C42 0.059(7) 0.077(9) 0.035(6) -0.002(6) -0.013(5) -0.014(6)
C43 0.040(6) 0.040(6) 0.064(9) 0.002(6) -0.016(5) 0.003(5)
C44 0.056(7) 0.054(7) 0.036(6) -0.004(5) -0.002(5) 0.007(6)
C45 0.037(6) 0.043(7) 0.058(8) 0.005(6) -0.003(5) -0.002(5)
C46 0.059(7) 0.060(8) 0.034(6) 0.000(5) -0.007(5) -0.002(6)
C47 0.097(6) 0.092(6) 0.092(6) 0.001(5) -0.019(5) -0.016(5)
C48 0.126(8) 0.126(8) 0.122(8) -0.016(5) -0.019(5) -0.011(5)

loop_
_atom_type_symbol
_atom_type_description
_atom_type_scat_dispersion_real
_atom_type_scat_dispersion_imag
_atom_type_scat_source
C C 0.0033 0.0016 'International Tables Vol C Tables 4.2.6.8 and 6.1.1.4'
H H 0.0000 0.0000 'International Tables Vol C Tables 4.2.6.8 and 6.1.1.4'
Ag Ag -0.8971 1.1015 'International Tables Vol C Tables 4.2.6.8 and 6.1.1.4'
N N 0.0061 0.0033 'International Tables Vol C Tables 4.2.6.8 and 6.1.1.4'

loop_
_geom_angle_atom_site_label_1
_geom_angle_atom_site_label_2
_geom_angle_atom_site_label_3
_geom_angle
_geom_angle_site_symmetry_1
_geom_angle_site_symmetry_3
_geom_angle_publ_flag
N5 Ag1 N11 176.6(4) . . ?
N5 Ag1 N9 101.4(3) . . ?
N11 Ag1 N9 79.8(3) . . ?
N5 Ag1 N2 80.1(3) . . ?
N11 Ag1 N2 98.5(3) . . ?
N9 Ag1 N2 176.4(3) . . ?
N16 Ag2 N12 132.2(5) . 1_564 ?
N16 Ag2 N7 97.0(5) . . ?
N12 Ag2 N7 109.5(5) 1_564 . ?
N16 Ag2 N19 130.0(6) . . ?
N12 Ag2 N19 90.0(5) 1_564 . ?
N7 Ag2 N19 90.1(5) . . ?
N13 Ag3 N6 152.0(4) . 1_546 ?
N13 Ag3 N1 97.4(4) . . ?
N6 Ag3 N1 109.0(4) 1_546 . ?
C3 N1 C2 116.4(13) . . ?
C3 N1 Ag3 122.5(11) . . ?
C2 N1 Ag3 119.0(9) . . ?
C9 N2 N3 105.0(9) . . ?
C9 N2 Ag1 131.5(7) . . ?
N3 N2 Ag1 115.1(6) . . ?
C7 N3 N2 111.8(8) . . ?
C7 N3 C11 132.5(9) . . ?
N2 N3 C11 115.7(9) . . ?
C12 N4 N5 112.0(9) . . ?
C12 N4 C11 130.7(10) . . ?
N5 N4 C11 117.3(9) . . ?
C15 N5 N4 105.4(10) . . ?
C15 N5 Ag1 133.5(8) . . ?
N4 N5 Ag1 121.1(7) . . ?
C19 N6 C20 116.7(11) . . ?
C19 N6 Ag3 128.3(9) . 1_564 ?
C20 N6 Ag3 114.7(8) . 1_564 ?
C23 N7 C24 114.3(13) . . ?
C23 N7 Ag2 118.4(9) . . ?
C24 N7 Ag2 127.2(10) . . ?
C30 N8 N9 112.5(9) . . ?
C30 N8 C32 128.5(10) . . ?
N9 N8 C32 118.4(9) . . ?
N8 N9 C28 104.8(10) . . ?
N8 N9 Ag1 116.6(6) . . ?
C28 N9 Ag1 131.3(8) . . ?
C36 N10 N11 111.9(9) . . ?
C36 N10 C32 130.4(10) . . ?
N11 N10 C32 117.5(9) . . ?
C33 N11 N10 104.8(9) . . ?
C33 N11 Ag1 133.9(8) . . ?
N10 N11 Ag1 121.2(7) . . ?
C41 N12 C40 114.5(11) . . ?
C41 N12 Ag2 120.9(8) . 1_546 ?
C40 N12 Ag2 124.4(9) . 1_546 ?
C43 N13 Ag3 145.0(11) . . ?
C44 N14 C43 119.1(11) . . ?
C45 N16 Ag2 158.7(10) . . ?
C45 N17 C46 122.2(11) . . ?
C47 N19 Ag2 135.0(18) . . ?
C48 N20 C47 123(2) . . ?
C5 C1 C2 115.8(14) . . ?
C5 C1 H1 122.1 . . ?
C2 C1 H1 122.1 . . ?
N1 C2 C1 125.9(14) . . ?
N1 C2 H2 117.0 . . ?
C1 C2 H2 117.0 . . ?
N1 C3 C4 123.8(15) . . ?
N1 C3 H3 118.1 . . ?
C4 C3 H3 118.1 . . ?
C5 C4 C3 122.1(14) . . ?
C5 C4 H4 119.0 . . ?
C3 C4 H4 119.0 . . ?
C4 C5 C1 115.7(12) . . ?
C4 C5 C6 124.6(11) . . ?
C1 C5 C6 119.4(11) . . ?
C7 C6 C9 105.5(10) . . ?
C7 C6 C5 126.1(11) . . ?
C9 C6 C5 128.4(11) . . ?
N3 C7 C6 106.6(10) . . ?
N3 C7 C8 122.8(10) . . ?
C6 C7 C8 130.6(12) . . ?
C7 C8 H8A 109.5 . . ?
C7 C8 H8B 109.5 . . ?
H8A C8 H8B 109.5 . . ?
C7 C8 H8C 109.5 . . ?
H8A C8 H8C 109.5 . . ?
H8B C8 H8C 109.5 . . ?
N2 C9 C6 111.1(10) . . ?
N2 C9 C10 118.8(10) . . ?
C6 C9 C10 130.0(11) . . ?
C9 C10 H10A 109.5 . . ?
C9 C10 H10B 109.5 . . ?
H10A C10 H10B 109.5 . . ?
C9 C10 H10C 109.5 . . ?
H10A C10 H10C 109.5 . . ?
H10B C10 H10C 109.5 . . ?
N4 C11 N3 108.8(8) . . ?
N4 C11 H11A 109.9 . . ?
N3 C11 H11A 109.9 . . ?
N4 C11 H11B 109.9 . . ?
N3 C11 H11B 109.9 . . ?
H11A C11 H11B 108.3 . . ?
N4 C12 C14 105.4(10) . . ?
N4 C12 C13 121.8(12) . . ?
C14 C12 C13 132.8(12) . . ?
C12 C13 H13A 109.5 . . ?
C12 C13 H13B 109.5 . . ?
H13A C13 H13B 109.5 . . ?
C12 C13 H13C 109.5 . . ?
H13A C13 H13C 109.5 . . ?
H13B C13 H13C 109.5 . . ?
C12 C14 C15 106.0(10) . . ?
C12 C14 C17 125.1(11) . . ?
C15 C14 C17 128.9(10) . . ?
N5 C15 C14 111.3(10) . . ?
N5 C15 C16 120.9(10) . . ?
C14 C15 C16 127.9(10) . . ?
C15 C16 H16A 109.5 . . ?
C15 C16 H16B 109.5 . . ?
H16A C16 H16B 109.5 . . ?
C15 C16 H16C 109.5 . . ?
H16A C16 H16C 109.5 . . ?
H16B C16 H16C 109.5 . . ?
C18 C17 C21 118.1(11) . . ?
C18 C17 C14 121.2(11) . . ?
C21 C17 C14 120.7(11) . . ?
C17 C18 C19 118.7(12) . . ?
C17 C18 H18 120.7 . . ?
C19 C18 H18 120.7 . . ?
N6 C19 C18 123.0(12) . . ?
N6 C19 H19 118.5 . . ?
C18 C19 H19 118.5 . . ?
N6 C20 C21 123.2(12) . . ?
N6 C20 H20 118.4 . . ?
C21 C20 H20 118.4 . . ?
C20 C21 C17 120.3(12) . . ?
C20 C21 H21 119.8 . . ?
C17 C21 H21 119.8 . . ?
C23 C22 C26 119.3(12) . . ?
C23 C22 H22 120.4 . . ?
C26 C22 H22 120.4 . . ?
N7 C23 C22 126.4(13) . . ?
N7 C23 H23 116.8 . . ?
C22 C23 H23 116.8 . . ?
N7 C24 C25 123.1(14) . . ?
N7 C24 H24 118.4 . . ?
C25 C24 H24 118.4 . . ?
C26 C25 C24 118.0(13) . . ?
C26 C25 H25 121.0 . . ?
C24 C25 H25 121.0 . . ?
C22 C26 C25 118.6(12) . . ?
C22 C26 C27 121.6(10) . . ?
C25 C26 C27 119.8(10) . . ?
C30 C27 C28 106.0(10) . . ?
C30 C27 C26 127.4(10) . . ?
C28 C27 C26 126.3(10) . . ?
N9 C28 C27 110.2(10) . . ?
N9 C28 C29 118.3(12) . . ?
C27 C28 C29 131.3(12) . . ?
C28 C29 H29A 109.5 . . ?
C28 C29 H29B 109.5 . . ?
H29A C29 H29B 109.5 . . ?
C28 C29 H29C 109.5 . . ?
H29A C29 H29C 109.5 . . ?
H29B C29 H29C 109.5 . . ?
N8 C30 C27 106.5(10) . . ?
N8 C30 C31 123.5(10) . . ?
C27 C30 C31 129.9(11) . . ?
C30 C31 H31A 109.5 . . ?
C30 C31 H31B 109.5 . . ?
H31A C31 H31B 109.5 . . ?
C30 C31 H31C 109.5 . . ?
H31A C31 H31C 109.5 . . ?
H31B C31 H31C 109.5 . . ?
N8 C32 N10 115.2(8) . . ?
N8 C32 H32A 108.5 . . ?
N10 C32 H32A 108.5 . . ?
N8 C32 H32B 108.5 . . ?
N10 C32 H32B 108.5 . . ?
H32A C32 H32B 107.5 . . ?
N11 C33 C35 111.2(9) . . ?
N11 C33 C34 120.0(11) . . ?
C35 C33 C34 128.7(10) . . ?
C33 C34 H34A 109.5 . . ?
C33 C34 H34B 109.5 . . ?
H34A C34 H34B 109.5 . . ?
C33 C34 H34C 109.5 . . ?
H34A C34 H34C 109.5 . . ?
H34B C34 H34C 109.5 . . ?
C36 C35 C33 104.8(10) . . ?
C36 C35 C38 127.3(11) . . ?
C33 C35 C38 128.0(11) . . ?
N10 C36 C35 107.3(10) . . ?
N10 C36 C37 122.9(11) . . ?
C35 C36 C37 129.8(13) . . ?
C36 C37 H37A 109.5 . . ?
C36 C37 H37B 109.5 . . ?
H37A C37 H37B 109.5 . . ?
C36 C37 H37C 109.5 . . ?
H37A C37 H37C 109.5 . . ?
H37B C37 H37C 109.5 . . ?
C42 C38 C39 117.6(11) . . ?
C42 C38 C35 121.4(11) . . ?
C39 C38 C35 121.0(10) . . ?
C40 C39 C38 116.8(11) . . ?
C40 C39 H39 121.6 . . ?
C38 C39 H39 121.6 . . ?
N12 C40 C39 127.1(13) . . ?
N12 C40 H40 116.4 . . ?
C39 C40 H40 116.4 . . ?
N12 C41 C42 126.6(12) . . ?
N12 C41 H41 116.7 . . ?
C42 C41 H41 116.7 . . ?
C41 C42 C38 117.2(12) . . ?
C41 C42 H42 121.4 . . ?
C38 C42 H42 121.4 . . ?
N13 C43 N14 173.2(14) . . ?
N15 C44 N14 174.2(13) . . ?
N16 C45 N17 173.9(14) . . ?
N18 C46 N17 175.4(13) . . ?
N19 C47 N20 170(3) . . ?
N20 C48 N21 168(3) . . ?

loop_
_geom_bond_atom_site_label_1
_geom_bond_atom_site_label_2
_geom_bond_distance
_geom_bond_site_symmetry_2
_geom_bond_publ_flag
Ag1 N5 2.357(11) . ?
Ag1 N11 2.370(10) . ?
Ag1 N9 2.488(9) . ?
Ag1 N2 2.535(9) . ?
Ag2 N16 2.165(12) . ?
Ag2 N12 2.300(10) 1_564 ?
Ag2 N7 2.367(11) . ?
Ag2 N19 2.473(19) . ?
Ag3 N13 2.137(12) . ?
Ag3 N6 2.206(10) 1_546 ?
Ag3 N1 2.391(11) . ?
N1 C3 1.281(19) . ?
N1 C2 1.32(2) . ?
N2 C9 1.334(14) . ?
N2 N3 1.382(13) . ?
N3 C7 1.363(14) . ?
N3 C11 1.489(14) . ?
N4 C12 1.366(15) . ?
N4 N5 1.379(14) . ?
N4 C11 1.467(14) . ?
N5 C15 1.326(14) . ?
N6 C19 1.340(16) . ?
N6 C20 1.347(18) . ?
N6 Ag3 2.206(10) 1_564 ?
N7 C23 1.324(18) . ?
N7 C24 1.357(18) . ?
N8 C30 1.348(14) . ?
N8 N9 1.353(13) . ?
N8 C32 1.422(13) . ?
N9 C28 1.354(16) . ?
N10 C36 1.339(17) . ?
N10 N11 1.358(13) . ?
N10 C32 1.437(14) . ?
N11 C33 1.323(14) . ?
N12 C41 1.286(17) . ?
N12 C40 1.316(16) . ?
N12 Ag2 2.300(10) 1_546 ?
N13 C43 1.108(17) . ?
N14 C44 1.331(19) . ?
N14 C43 1.361(17) . ?
N15 C44 1.148(17) . ?
N16 C45 1.179(17) . ?
N17 C45 1.272(18) . ?
N17 C46 1.314(19) . ?
N18 C46 1.157(17) . ?
N19 C47 1.09(2) . ?
N20 C48 1.20(3) . ?
N20 C47 1.26(2) . ?
N21 C48 1.32(3) . ?
C1 C5 1.425(18) . ?
C1 C2 1.43(2) . ?
C1 H1 0.9300 . ?
C2 H2 0.9300 . ?
C3 C4 1.39(2) . ?
C3 H3 0.9300 . ?
C4 C5 1.36(2) . ?
C4 H4 0.9300 . ?
C5 C6 1.438(16) . ?
C6 C7 1.386(15) . ?
C6 C9 1.421(16) . ?
C7 C8 1.476(17) . ?
C8 H8A 0.9600 . ?
C8 H8B 0.9600 . ?
C8 H8C 0.9600 . ?
C9 C10 1.469(17) . ?
C10 H10A 0.9600 . ?
C10 H10B 0.9600 . ?
C10 H10C 0.9600 . ?
C11 H11A 0.9700 . ?
C11 H11B 0.9700 . ?
C12 C14 1.402(16) . ?
C12 C13 1.459(19) . ?
C13 H13A 0.9600 . ?
C13 H13B 0.9600 . ?
C13 H13C 0.9600 . ?
C14 C15 1.405(16) . ?
C14 C17 1.467(15) . ?
C15 C16 1.462(16) . ?
C16 H16A 0.9600 . ?
C16 H16B 0.9600 . ?
C16 H16C 0.9600 . ?
C17 C18 1.367(18) . ?
C17 C21 1.382(17) . ?
C18 C19 1.423(18) . ?
C18 H18 0.9300 . ?
C19 H19 0.9300 . ?
C20 C21 1.373(19) . ?
C20 H20 0.9300 . ?
C21 H21 0.9300 . ?
C22 C23 1.350(18) . ?
C22 C26 1.357(16) . ?
C22 H22 0.9300 . ?
C23 H23 0.9300 . ?
C24 C25 1.41(2) . ?
C24 H24 0.9300 . ?
C25 C26 1.376(18) . ?
C25 H25 0.9300 . ?
C26 C27 1.493(15) . ?
C27 C30 1.373(15) . ?
C27 C28 1.398(17) . ?
C28 C29 1.491(18) . ?
C29 H29A 0.9600 . ?
C29 H29B 0.9600 . ?
C29 H29C 0.9600 . ?
C30 C31 1.495(16) . ?
C31 H31A 0.9600 . ?
C31 H31B 0.9600 . ?
C31 H31C 0.9600 . ?
C32 H32A 0.9700 . ?
C32 H32B 0.9700 . ?
C33 C35 1.405(16) . ?
C33 C34 1.509(17) . ?
C34 H34A 0.9600 . ?
C34 H34B 0.9600 . ?
C34 H34C 0.9600 . ?
C35 C36 1.367(17) . ?
C35 C38 1.486(16) . ?
C36 C37 1.504(17) . ?
C37 H37A 0.9600 . ?
C37 H37B 0.9600 . ?
C37 H37C 0.9600 . ?
C38 C42 1.381(16) . ?
C38 C39 1.405(17) . ?
C39 C40 1.344(17) . ?
C39 H39 0.9300 . ?
C40 H40 0.9300 . ?
C41 C42 1.374(19) . ?
C41 H41 0.9300 . ?
C42 H42 0.9300 . ?
